data_7202618
loop_
_publ_author_name
'Edwin C. Constable'
'Marc H\"ausler'
'B. A. Hermann'
'Catherine E. Housecroft'
'Markus Neuburger'
'Silvia Schaffner'
'Lukas J. Scherer'

_publ_section_title
;
 Self-assembled monolayers as two-dimensional crystals: relationship to
 three-dimensional crystals
;
_journal_issue 2
_journal_name_full CrystEngComm
_journal_page_first 176
_journal_paper_doi 10.1039/b616968f
_journal_volume 9
_journal_year 2007
_chemical_formula_moiety 'C53 H82 O7'
_chemical_formula_sum 'C53 H82 O7'
_chemical_formula_weight 831.23
_space_group_IT_number 2
_symmetry_cell_setting triclinic
_symmetry_space_group_name_Hall '-P 1'
_symmetry_space_group_name_H-M 'P -1'
_atom_sites_solution_hydrogens geom
_atom_sites_solution_primary direct
_audit_creation_date 04-12-28
_audit_creation_method CRYSTALS_ver_12.24
_cell_angle_alpha 100.7591(14)
_cell_angle_beta 104.0137(14)
_cell_angle_gamma 101.7206(16)
_cell_formula_units_Z 2
_cell_length_a 10.4631(2)
_cell_length_b 15.6769(4)
_cell_length_c 16.4620(5)
_cell_measurement_reflns_used 10052
_cell_measurement_temperature 173
_cell_measurement_theta_max 26
_cell_measurement_theta_min 1
_cell_volume 2484.93(11)
_computing_cell_refinement 'Denzo/Scalepack (Otwinowski & Minor, 1996)'
_computing_data_collection 'COLLECT (Nonius BV, 1997)'
_computing_data_reduction 'Denzo/Scalepack (Otwinowski & Minor, 1996)'
_computing_molecular_graphics 'CAMERON (Watkin et al 1996)'
_computing_publication_material 'CRYSTALS (Betteridge et al 2003)'
_computing_structure_refinement 'CRYSTALS (Betteridge et al 2003)'
_computing_structure_solution 'SIR97 (Altomare et al, 1999)'
_diffrn_ambient_temperature 173
_diffrn_measured_fraction_theta_full 0.997
_diffrn_measured_fraction_theta_max 0.997
_diffrn_measurement_device_type 'Nonius Kappa CCD'
_diffrn_measurement_method '\f & \w scans'
_diffrn_radiation_monochromator graphite
_diffrn_radiation_type 'Mo K\a'
_diffrn_radiation_wavelength 0.71073
_diffrn_reflns_av_R_equivalents 0.014
_diffrn_reflns_limit_h_max 13
_diffrn_reflns_limit_h_min -13
_diffrn_reflns_limit_k_max 19
_diffrn_reflns_limit_k_min -19
_diffrn_reflns_limit_l_max 20
_diffrn_reflns_limit_l_min -20
_diffrn_reflns_number 19837
_diffrn_reflns_theta_full 26.351
_diffrn_reflns_theta_max 26.351
_diffrn_reflns_theta_min 2.111
_diffrn_standards_number 0
_exptl_absorpt_coefficient_mu 0.071
_exptl_absorpt_correction_T_max 0.99
_exptl_absorpt_correction_T_min 0.98
_exptl_absorpt_correction_type multi-scan
_exptl_absorpt_process_details 'Denzo/Scalepack (Otwinowski & Minor, 1996)'
_exptl_crystal_colour colorless
_exptl_crystal_density_diffrn 1.111
_exptl_crystal_description block
_exptl_crystal_F_000 912
_exptl_crystal_size_max 0.30
_exptl_crystal_size_mid 0.27
_exptl_crystal_size_min 0.20
_refine_diff_density_max 0.51
_refine_diff_density_min -0.37
_refine_ls_extinction_method None
_refine_ls_goodness_of_fit_ref 1.0842
_refine_ls_hydrogen_treatment noref
_refine_ls_matrix_type full
_refine_ls_number_parameters 550
_refine_ls_number_reflns 5680
_refine_ls_number_restraints 0
_refine_ls_R_factor_all 0.0729
_refine_ls_R_factor_gt 0.0687
_refine_ls_shift/su_max 0.000313
_refine_ls_structure_factor_coef F
_refine_ls_weighting_details
;
Method, part 1, Chebychev polynomial, (Watkin, 1994, Prince, 1982)
[weight] = 1.0/[A~0~*T~0~(x)+A~1~*T~1~(x) ... +A~n-1~]*T~n-1~(x)]
where A~i~ are the Chebychev coefficients listed below and x= Fcalc/Fmax
Method = Robust Weighting (Prince, 1982)
W = [weight] * [1-(deltaF/6*sigmaF)^2^]^2^
A~i~ are:
0.881 0.528 0.285
;
_refine_ls_weighting_scheme calc
_refine_ls_wR_factor_all 0.0795
_refine_ls_wR_factor_gt 0.0763
_refine_ls_wR_factor_ref 0.0763
_reflns_limit_h_max 12
_reflns_limit_h_min -13
_reflns_limit_k_max 19
_reflns_limit_k_min -19
_reflns_limit_l_max 20
_reflns_limit_l_min 0
_reflns_number_gt 5680
_reflns_number_total 10120
_reflns_threshold_expression I>2.50u(I)
_oxford_diffrn_Wilson_B_factor 0.00
_oxford_diffrn_Wilson_scale 0.00
_oxford_refine_ls_scale 0.7879(18)
_oxford_structure_analysis_title '12271040 ls_a69_5_173k'
_cod_data_source_file b616968f.txt
_cod_data_source_block ls_a69_5
_cod_depositor_comments
;
The following automatic conversions were performed:
'_symmetry_cell_setting' value 'Triclinic' changed to 'triclinic'
according to '/home/saulius/struct/CIF-dictionaries/cif_core.dic'
dictionary named 'cif_core.dic' version 2.4.1 from 2010-06-29.

Automatic conversion script
Id: cif_fix_enum 1527 2010-12-29 10:47:43Z saulius 
;
_cod_original_sg_symbol_H-M 'P -1 '
_cod_database_code 7202618

loop_
_symmetry_equiv_pos_as_xyz
x,y,z
-x,-y,-z

loop_
_atom_site_label
_atom_site_type_symbol
_atom_site_fract_x
_atom_site_fract_y
_atom_site_fract_z
_atom_site_U_iso_or_equiv
_atom_site_occupancy
_atom_site_adp_type
_atom_site_refinement_flags_posn
_atom_site_refinement_flags_adp
_atom_site_refinement_flags_occupancy
_atom_site_disorder_assembly
_atom_site_disorder_group
_atom_site_attached_hydrogens
O1 O 0.6977(4) -0.1254(3) 0.8402(4) 0.1190 0.6000 Uani . . . . . .
O2 O 0.8698(8) -0.0703(6) 0.9203(6) 0.1295 0.4000 Uani . . . . . .
O3 O 0.86166(18) 0.23779(13) 1.09206(13) 0.0592 1.0000 Uani . . . . . .
O4 O 1.42496(17) 0.42051(12) 1.32616(12) 0.0562 1.0000 Uani . . . . . .
O5 O 1.0505(2) 0.55067(14) 1.28236(15) 0.0707 1.0000 Uani . . . . . .
O6 O 0.41383(18) 0.10175(14) 0.92331(13) 0.0626 1.0000 Uani . . . . . .
O7 O 0.01796(19) 0.22981(13) 0.89768(13) 0.0621 1.0000 Uani . . . . . .
O8 O -0.16761(19) -0.05094(14) 0.69074(13) 0.0655 1.0000 Uani . . . . . .
C9 C 0.7620(3) -0.0650(2) 0.9038(2) 0.0694 1.0000 Uani . . . . . .
C10 C 0.7200(3) 0.01568(19) 0.93852(17) 0.0513 1.0000 Uani . . . . . .
C11 C 0.8168(3) 0.08833(18) 0.99825(17) 0.0505 1.0000 Uani . . . . . .
C12 C 0.7766(3) 0.16274(18) 1.03264(17) 0.0501 1.0000 Uani . . . . . .
C13 C 0.6397(3) 0.16455(19) 1.00617(18) 0.0525 1.0000 Uani . . . . . .
C14 C 0.5447(3) 0.09198(19) 0.94599(18) 0.0526 1.0000 Uani . . . . . .
C15 C 0.5825(3) 0.01708(19) 0.91245(18) 0.0530 1.0000 Uani . . . . . .
C16 C 1.0022(3) 0.23887(19) 1.12093(18) 0.0532 1.0000 Uani . . . . . .
C17 C 1.0794(3) 0.32655(18) 1.18656(17) 0.0488 1.0000 Uani . . . . . .
C18 C 1.2144(3) 0.33514(18) 1.22924(17) 0.0493 1.0000 Uani . . . . . .
C19 C 1.2912(3) 0.41632(18) 1.28798(18) 0.0500 1.0000 Uani . . . . . .
C20 C 1.2330(3) 0.48674(18) 1.30461(18) 0.0520 1.0000 Uani . . . . . .
C21 C 1.0966(3) 0.47614(19) 1.26093(19) 0.0555 1.0000 Uani . . . . . .
C22 C 1.0184(3) 0.39708(19) 1.20195(18) 0.0535 1.0000 Uani . . . . . .
C23 C 1.5086(3) 0.50535(17) 1.38026(18) 0.0506 1.0000 Uani . . . . . .
C24 C 1.6522(3) 0.49733(18) 1.41346(18) 0.0521 1.0000 Uani . . . . . .
C25 C 1.7429(3) 0.58447(17) 1.47566(18) 0.0502 1.0000 Uani . . . . . .
C26 C 1.8894(3) 0.58129(18) 1.51429(18) 0.0510 1.0000 Uani . . . . . .
C27 C 1.9737(3) 0.66807(18) 1.58034(18) 0.0528 1.0000 Uani . . . . . .
C28 C 2.1201(3) 0.66776(19) 1.62301(19) 0.0554 1.0000 Uani . . . . . .
C29 C 2.2010(3) 0.7538(2) 1.6911(2) 0.0676 1.0000 Uani . . . . . .
C30 C 2.3436(3) 0.7511(3) 1.7370(3) 0.0883 1.0000 Uani . . . . . .
C31 C 0.9122(3) 0.5490(2) 1.2429(2) 0.0606 1.0000 Uani . . . . . .
C32 C 0.8979(3) 0.6412(2) 1.2801(2) 0.0607 1.0000 Uani . . . . . .
C33 C 0.7563(3) 0.6543(2) 1.2466(2) 0.0597 1.0000 Uani . . . . . .
C34 C 0.7489(3) 0.7470(2) 1.2905(2) 0.0585 1.0000 Uani . . . . . .
C35 C 0.6108(3) 0.7660(2) 1.2614(2) 0.0600 1.0000 Uani . . . . . .
C36 C 0.6097(3) 0.85881(19) 1.30846(19) 0.0568 1.0000 Uani . . . . . .
C37 C 0.4753(3) 0.8831(2) 1.2799(2) 0.0607 1.0000 Uani . . . . . .
C38 C 0.4825(3) 0.9778(2) 1.3252(2) 0.0729 1.0000 Uani . . . . . .
C39 C 0.3127(3) 0.0282(2) 0.86171(19) 0.0552 1.0000 Uani . . . . . .
C40 C 0.1773(3) 0.0519(2) 0.84041(18) 0.0529 1.0000 Uani . . . . . .
C41 C 0.1579(3) 0.13183(19) 0.88035(18) 0.0535 1.0000 Uani . . . . . .
C42 C 0.0293(3) 0.14906(19) 0.85599(17) 0.0517 1.0000 Uani . . . . . .
C43 C -0.0773(3) 0.08568(19) 0.79289(18) 0.0525 1.0000 Uani . . . . . .
C44 C -0.0556(3) 0.00581(19) 0.75259(18) 0.0534 1.0000 Uani . . . . . .
C45 C 0.0712(3) -0.0119(2) 0.77578(18) 0.0538 1.0000 Uani . . . . . .
C46 C -0.1098(3) 0.25146(19) 0.86812(18) 0.0543 1.0000 Uani . . . . . .
C47 C -0.0983(3) 0.34543(19) 0.9178(2) 0.0596 1.0000 Uani . . . . . .
C48 C -0.2290(3) 0.3743(2) 0.8864(2) 0.0609 1.0000 Uani . . . . . .
C49 C -0.2190(3) 0.4700(2) 0.9336(2) 0.0619 1.0000 Uani . . . . . .
C50 C -0.3453(3) 0.5028(2) 0.9012(2) 0.0666 1.0000 Uani . . . . . .
C51 C -0.3320(4) 0.5983(2) 0.9488(2) 0.0772 1.0000 Uani . . . . . .
C52 C -0.4473(4) 0.6403(3) 0.9083(3) 0.0936 1.0000 Uani . . . . . .
C53 C -0.5807(5) 0.5973(3) 0.9145(4) 0.1075 1.0000 Uani . . . . . .
C54 C -0.1484(3) -0.1264(2) 0.6357(2) 0.0783 1.0000 Uani . . . . . .
C55 C -0.2783(4) -0.1646(2) 0.5605(2) 0.0758 1.0000 Uani . . . . . .
C56 C -0.3936(4) -0.2135(2) 0.5867(3) 0.0857 1.0000 Uani . . . . . .
C57 C -0.5299(4) -0.2547(3) 0.5137(3) 0.0852 1.0000 Uani . . . . . .
C58 C -0.6059(5) -0.1850(3) 0.4954(4) 0.1202 1.0000 Uani . . . . . .
C59 C -0.7406(5) -0.2144(4) 0.4370(4) 0.1332 1.0000 Uani . . . . . .
C60 C -0.8092(5) -0.1421(4) 0.4168(4) 0.1120 1.0000 Uani . . . . . .
C61 C -0.8695(5) -0.0997(4) 0.4812(4) 0.1216 1.0000 Uani . . . . . .
H1 H 0.8530 -0.0703 0.9362 0.0802 0.6000 Uiso R . . . . .
H2 H 0.6896 -0.1179 0.8632 0.0802 0.4000 Uiso R . . . . .
H111 H 0.9147 0.0871 1.0164 0.0609 1.0000 Uiso R . . . . .
H131 H 0.6109 0.2183 1.0308 0.0634 1.0000 Uiso R . . . . .
H151 H 0.5128 -0.0358 0.8699 0.0616 1.0000 Uiso R . . . . .
H161 H 1.0112 0.1876 1.1481 0.0619 1.0000 Uiso R . . . . .
H162 H 1.0404 0.2331 1.0706 0.0619 1.0000 Uiso R . . . . .
H181 H 1.2564 0.2839 1.2182 0.0579 1.0000 Uiso R . . . . .
H201 H 1.2879 0.5445 1.3474 0.0602 1.0000 Uiso R . . . . .
H221 H 0.9207 0.3904 1.1710 0.0640 1.0000 Uiso R . . . . .
H231 H 1.4725 0.5230 1.4301 0.0582 1.0000 Uiso R . . . . .
H232 H 1.5085 0.5520 1.3463 0.0582 1.0000 Uiso R . . . . .
H241 H 1.6508 0.4478 1.4440 0.0618 1.0000 Uiso R . . . . .
H242 H 1.6896 0.4831 1.3636 0.0618 1.0000 Uiso R . . . . .
H251 H 1.7024 0.5991 1.5240 0.0594 1.0000 Uiso R . . . . .
H252 H 1.7448 0.6331 1.4440 0.0594 1.0000 Uiso R . . . . .
H261 H 1.8880 0.5305 1.5431 0.0613 1.0000 Uiso R . . . . .
H262 H 1.9327 0.5709 1.4667 0.0613 1.0000 Uiso R . . . . .
H271 H 1.9278 0.6790 1.6266 0.0629 1.0000 Uiso R . . . . .
H272 H 1.9763 0.7182 1.5506 0.0629 1.0000 Uiso R . . . . .
H281 H 2.1178 0.6163 1.6510 0.0661 1.0000 Uiso R . . . . .
H282 H 2.1673 0.6593 1.5772 0.0661 1.0000 Uiso R . . . . .
H291 H 2.1509 0.7643 1.7350 0.0765 1.0000 Uiso R . . . . .
H292 H 2.2082 0.8047 1.6624 0.0765 1.0000 Uiso R . . . . .
H301 H 2.3914 0.8095 1.7808 0.0958 1.0000 Uiso R . . . . .
H302 H 2.3382 0.7009 1.7666 0.0958 1.0000 Uiso R . . . . .
H303 H 2.3955 0.7413 1.6940 0.0958 1.0000 Uiso R . . . . .
H311 H 0.8483 0.5015 1.2574 0.0753 1.0000 Uiso R . . . . .
H312 H 0.8929 0.5373 1.1787 0.0753 1.0000 Uiso R . . . . .
H321 H 0.9204 0.6512 1.3443 0.0758 1.0000 Uiso R . . . . .
H322 H 0.9644 0.6870 1.2654 0.0758 1.0000 Uiso R . . . . .
H331 H 0.6882 0.6073 1.2587 0.0735 1.0000 Uiso R . . . . .
H332 H 0.7346 0.6481 1.1829 0.0735 1.0000 Uiso R . . . . .
H341 H 0.7722 0.7526 1.3542 0.0719 1.0000 Uiso R . . . . .
H342 H 0.8179 0.7932 1.2781 0.0719 1.0000 Uiso R . . . . .
H351 H 0.5409 0.7199 1.2731 0.0730 1.0000 Uiso R . . . . .
H352 H 0.5874 0.7620 1.1980 0.0730 1.0000 Uiso R . . . . .
H361 H 0.6306 0.8616 1.3716 0.0690 1.0000 Uiso R . . . . .
H362 H 0.6826 0.9042 1.2984 0.0690 1.0000 Uiso R . . . . .
H371 H 0.4029 0.8402 1.2931 0.0729 1.0000 Uiso R . . . . .
H372 H 0.4513 0.8775 1.2162 0.0729 1.0000 Uiso R . . . . .
H381 H 0.3921 0.9908 1.3045 0.0884 1.0000 Uiso R . . . . .
H382 H 0.5058 0.9840 1.3890 0.0884 1.0000 Uiso R . . . . .
H383 H 0.5542 1.0213 1.3121 0.0884 1.0000 Uiso R . . . . .
H391 H 0.3031 -0.0257 0.8862 0.0657 1.0000 Uiso R . . . . .
H392 H 0.3409 0.0144 0.8079 0.0657 1.0000 Uiso R . . . . .
H411 H 0.2350 0.1772 0.9264 0.0614 1.0000 Uiso R . . . . .
H431 H -0.1695 0.0972 0.7763 0.0618 1.0000 Uiso R . . . . .
H451 H 0.0861 -0.0694 0.7467 0.0642 1.0000 Uiso R . . . . .
H461 H -0.1844 0.2076 0.8784 0.0627 1.0000 Uiso R . . . . .
H462 H -0.1305 0.2487 0.8050 0.0627 1.0000 Uiso R . . . . .
H471 H -0.0814 0.3468 0.9806 0.0671 1.0000 Uiso R . . . . .
H472 H -0.0202 0.3883 0.9097 0.0671 1.0000 Uiso R . . . . .
H481 H -0.3064 0.3323 0.8961 0.0708 1.0000 Uiso R . . . . .
H482 H -0.2472 0.3709 0.8232 0.0708 1.0000 Uiso R . . . . .
H491 H -0.2047 0.4724 0.9964 0.0719 1.0000 Uiso R . . . . .
H492 H -0.1386 0.5113 0.9262 0.0719 1.0000 Uiso R . . . . .
H501 H -0.4258 0.4621 0.9091 0.0795 1.0000 Uiso R . . . . .
H502 H -0.3603 0.5003 0.8384 0.0795 1.0000 Uiso R . . . . .
H511 H -0.3329 0.5983 1.0094 0.0917 1.0000 Uiso R . . . . .
H512 H -0.2427 0.6368 0.9495 0.0917 1.0000 Uiso R . . . . .
H521 H -0.4227 0.7054 0.9389 0.1160 1.0000 Uiso R . . . . .
H522 H -0.4535 0.6345 0.8458 0.1160 1.0000 Uiso R . . . . .
H531 H -0.6499 0.6271 0.8875 0.1302 1.0000 Uiso R . . . . .
H532 H -0.5764 0.6031 0.9767 0.1302 1.0000 Uiso R . . . . .
H533 H -0.6072 0.5322 0.8836 0.1302 1.0000 Uiso R . . . . .
H541 H -0.1319 -0.1729 0.6683 0.0874 1.0000 Uiso R . . . . .
H542 H -0.0688 -0.1068 0.6138 0.0874 1.0000 Uiso R . . . . .
H551 H -0.3051 -0.1141 0.5375 0.0890 1.0000 Uiso R . . . . .
H552 H -0.2600 -0.2073 0.5141 0.0890 1.0000 Uiso R . . . . .
H561 H -0.4104 -0.1702 0.6333 0.1006 1.0000 Uiso R . . . . .
H562 H -0.3652 -0.2635 0.6100 0.1006 1.0000 Uiso R . . . . .
H571 H -0.5886 -0.3022 0.5314 0.0966 1.0000 Uiso R . . . . .
H572 H -0.5100 -0.2822 0.4598 0.0966 1.0000 Uiso R . . . . .
H581 H -0.6125 -0.1524 0.5519 0.1440 1.0000 Uiso R . . . . .
H582 H -0.5498 -0.1423 0.4715 0.1440 1.0000 Uiso R . . . . .
H591 H -0.7989 -0.2540 0.4624 0.1685 1.0000 Uiso R . . . . .
H592 H -0.7357 -0.2502 0.3813 0.1685 1.0000 Uiso R . . . . .
H601 H -0.8843 -0.1693 0.3616 0.1417 1.0000 Uiso R . . . . .
H602 H -0.7395 -0.0932 0.4084 0.1417 1.0000 Uiso R . . . . .
H611 H -0.9113 -0.0532 0.4595 0.1474 1.0000 Uiso R . . . . .
H612 H -0.9413 -0.1466 0.4903 0.1474 1.0000 Uiso R . . . . .
H613 H -0.7966 -0.0706 0.5371 0.1474 1.0000 Uiso R . . . . .

loop_
_atom_site_aniso_label
_atom_site_aniso_U_11
_atom_site_aniso_U_22
_atom_site_aniso_U_33
_atom_site_aniso_U_23
_atom_site_aniso_U_13
_atom_site_aniso_U_12
O1 0.058(2) 0.069(3) 0.181(5) -0.037(3) 0.003(3) 0.013(2)
O2 0.087(5) 0.140(7) 0.132(6) -0.029(5) -0.004(4) 0.066(5)
O3 0.0403(10) 0.0582(11) 0.0677(12) -0.0003(10) 0.0069(9) 0.0135(8)
O4 0.0407(10) 0.0511(11) 0.0662(12) 0.0009(9) 0.0059(9) 0.0129(8)
O5 0.0508(11) 0.0632(13) 0.0888(15) -0.0033(11) 0.0105(10) 0.0268(10)
O6 0.0402(10) 0.0686(13) 0.0709(13) 0.0111(10) 0.0049(9) 0.0156(9)
O7 0.0489(11) 0.0594(12) 0.0624(12) -0.0027(10) 0.0040(9) 0.0114(9)
O8 0.0460(11) 0.0641(12) 0.0685(13) -0.0116(10) 0.0001(9) 0.0209(9)
C9 0.0578(19) 0.071(2) 0.071(2) 0.0082(17) 0.0060(16) 0.0240(17)
C10 0.0484(15) 0.0543(15) 0.0495(15) 0.0132(12) 0.0107(12) 0.0136(12)
C11 0.0408(13) 0.0582(16) 0.0533(15) 0.0146(13) 0.0122(12) 0.0156(12)
C12 0.0434(14) 0.0553(16) 0.0485(15) 0.0116(13) 0.0106(12) 0.0103(12)
C13 0.0457(15) 0.0538(15) 0.0590(17) 0.0135(13) 0.0150(13) 0.0159(12)
C14 0.0415(14) 0.0619(17) 0.0576(16) 0.0203(14) 0.0132(12) 0.0165(12)
C15 0.0419(14) 0.0600(17) 0.0521(16) 0.0163(13) 0.0059(12) 0.0093(12)
C16 0.0408(14) 0.0562(16) 0.0576(16) 0.0064(13) 0.0091(12) 0.0150(12)
C17 0.0432(14) 0.0531(15) 0.0490(15) 0.0102(12) 0.0134(12) 0.0121(12)
C18 0.0414(14) 0.0490(15) 0.0543(16) 0.0068(12) 0.0122(12) 0.0127(11)
C19 0.0409(14) 0.0546(15) 0.0552(16) 0.0113(13) 0.0145(12) 0.0155(12)
C20 0.0453(14) 0.0483(14) 0.0568(16) 0.0048(12) 0.0117(12) 0.0116(12)
C21 0.0485(15) 0.0591(17) 0.0631(17) 0.0119(14) 0.0187(13) 0.0233(13)
C22 0.0420(14) 0.0587(16) 0.0592(16) 0.0109(13) 0.0145(12) 0.0157(12)
C23 0.0437(14) 0.0462(14) 0.0557(16) 0.0038(12) 0.0106(12) 0.0107(11)
C24 0.0438(14) 0.0521(15) 0.0587(16) 0.0080(13) 0.0134(12) 0.0153(12)
C25 0.0442(14) 0.0469(14) 0.0574(16) 0.0095(12) 0.0118(12) 0.0139(11)
C26 0.0430(14) 0.0539(15) 0.0564(16) 0.0102(13) 0.0140(12) 0.0170(12)
C27 0.0488(15) 0.0494(15) 0.0590(17) 0.0089(13) 0.0149(13) 0.0152(12)
C28 0.0433(14) 0.0598(17) 0.0620(17) 0.0116(14) 0.0148(13) 0.0150(12)
C29 0.0578(18) 0.0662(19) 0.067(2) 0.0050(16) 0.0122(15) 0.0084(14)
C30 0.0547(19) 0.099(3) 0.085(2) 0.003(2) 0.0003(17) 0.0069(18)
C31 0.0534(16) 0.0636(18) 0.0712(19) 0.0174(15) 0.0199(14) 0.0263(14)
C32 0.0589(17) 0.0575(17) 0.0731(19) 0.0159(15) 0.0247(15) 0.0251(14)
C33 0.0583(17) 0.0617(17) 0.0638(18) 0.0140(14) 0.0173(14) 0.0276(14)
C34 0.0574(17) 0.0598(17) 0.0625(18) 0.0172(14) 0.0165(14) 0.0235(14)
C35 0.0570(17) 0.0586(17) 0.0667(19) 0.0147(14) 0.0153(14) 0.0240(14)
C36 0.0565(16) 0.0580(17) 0.0579(17) 0.0146(13) 0.0139(13) 0.0223(13)
C37 0.0552(17) 0.0600(17) 0.0671(18) 0.0148(15) 0.0143(14) 0.0208(14)
C38 0.0621(19) 0.069(2) 0.090(2) 0.0138(18) 0.0202(17) 0.0292(16)
C39 0.0418(14) 0.0663(18) 0.0560(16) 0.0192(14) 0.0092(12) 0.0131(13)
C40 0.0386(14) 0.0711(18) 0.0534(16) 0.0252(14) 0.0138(12) 0.0145(12)
C41 0.0423(14) 0.0602(17) 0.0510(15) 0.0104(13) 0.0082(12) 0.0074(12)
C42 0.0442(14) 0.0617(17) 0.0476(15) 0.0129(13) 0.0136(12) 0.0109(12)
C43 0.0419(14) 0.0598(16) 0.0529(15) 0.0092(13) 0.0101(12) 0.0158(12)
C44 0.0426(14) 0.0630(17) 0.0506(15) 0.0074(13) 0.0106(12) 0.0145(12)
C45 0.0466(15) 0.0596(16) 0.0543(16) 0.0097(13) 0.0128(12) 0.0180(13)
C46 0.0456(15) 0.0575(16) 0.0537(16) 0.0081(13) 0.0091(12) 0.0118(12)
C47 0.0566(17) 0.0517(16) 0.0593(17) 0.0024(13) 0.0119(14) 0.0061(13)
C48 0.0546(16) 0.0576(17) 0.0647(18) 0.0091(14) 0.0132(14) 0.0126(13)
C49 0.0578(17) 0.0579(17) 0.0639(18) 0.0068(14) 0.0159(14) 0.0115(13)
C50 0.0632(19) 0.074(2) 0.0617(19) 0.0156(16) 0.0154(15) 0.0195(15)
C51 0.067(2) 0.072(2) 0.090(2) 0.0098(18) 0.0202(18) 0.0254(17)
C52 0.088(3) 0.086(3) 0.115(3) 0.022(2) 0.038(2) 0.036(2)
C53 0.093(3) 0.081(3) 0.151(4) 0.026(3) 0.037(3) 0.028(2)
C54 0.0633(19) 0.073(2) 0.082(2) -0.0090(18) 0.0021(17) 0.0308(16)
C55 0.083(2) 0.069(2) 0.070(2) 0.0027(17) 0.0171(18) 0.0282(18)
C56 0.088(3) 0.060(2) 0.103(3) -0.0016(19) 0.033(2) 0.0204(18)
C57 0.072(2) 0.072(2) 0.097(3) 0.016(2) 0.0057(19) 0.0150(18)
C58 0.083(3) 0.113(4) 0.164(5) 0.065(3) 0.013(3) 0.021(3)
C59 0.085(3) 0.150(5) 0.185(6) 0.089(4) 0.033(3) 0.042(3)
C60 0.088(3) 0.125(4) 0.142(4) 0.066(3) 0.035(3) 0.035(3)
C61 0.100(3) 0.132(4) 0.136(4) 0.033(3) 0.040(3) 0.032(3)

loop_
_atom_type_symbol
_atom_type_scat_dispersion_real
_atom_type_scat_dispersion_imag
_atom_type_scat_Cromer_Mann_a1
_atom_type_scat_Cromer_Mann_b1
_atom_type_scat_Cromer_Mann_a2
_atom_type_scat_Cromer_Mann_b2
_atom_type_scat_Cromer_Mann_a3
_atom_type_scat_Cromer_Mann_b3
_atom_type_scat_Cromer_Mann_a4
_atom_type_scat_Cromer_Mann_b4
_atom_type_scat_Cromer_Mann_c
_atom_type_scat_source
C 0.0033 0.0016 2.3100 20.8439 1.0200 10.2075 1.5886 0.5687 0.8650 51.6512 0.2156 'International Tables Vol C 4.2.6.8 and 6.1.1.4'
H 0.0000 0.0000 0.4930 10.5109 0.3229 26.1257 0.1402 3.1424 0.0408 57.7998 0.0030 'International Tables Vol C 4.2.6.8 and 6.1.1.4'
O 0.0106 0.0060 3.0485 13.2771 2.2868 5.7011 1.5463 0.3239 0.8670 32.9089 0.2508 'International Tables Vol C 4.2.6.8 and 6.1.1.4'

loop_
_geom_angle_atom_site_label_1
_geom_angle_site_symmetry_1
_geom_angle_atom_site_label_2
_geom_angle_site_symmetry_2
_geom_angle_atom_site_label_3
_geom_angle_site_symmetry_3
_geom_angle
_geom_angle_publ_flag
C12 . O3 . C16 . 116.9(2) yes
C19 . O4 . C23 . 116.7(2) yes
C21 . O5 . C31 . 119.7(2) yes
C14 . O6 . C39 . 116.6(2) yes
C42 . O7 . C46 . 116.8(2) yes
C44 . O8 . C54 . 117.8(2) yes
O1 . C9 . O2 . 107.0(5) yes
O1 . C9 . C10 . 126.9(3) yes
O2 . C9 . C10 . 123.9(5) yes
O1 . C9 . H1 . 116.547 no
C10 . C9 . H1 . 116.540 no
O2 . C9 . H2 . 118.041 no
C10 . C9 . H2 . 118.033 no
C9 . C10 . C11 . 119.4(3) yes
C9 . C10 . C15 . 120.0(3) yes
C11 . C10 . C15 . 120.6(3) yes
C10 . C11 . C12 . 119.4(2) yes
C10 . C11 . H111 . 120.324 no
C12 . C11 . H111 . 120.322 no
C11 . C12 . O3 . 124.9(2) yes
C11 . C12 . C13 . 120.1(2) yes
O3 . C12 . C13 . 115.0(2) yes
C12 . C13 . C14 . 119.9(3) yes
C12 . C13 . H131 . 120.074 no
C14 . C13 . H131 . 120.073 no
C13 . C14 . O6 . 115.0(2) yes
C13 . C14 . C15 . 120.7(2) yes
O6 . C14 . C15 . 124.3(2) yes
C10 . C15 . C14 . 119.3(3) yes
C10 . C15 . H151 . 120.340 no
C14 . C15 . H151 . 120.339 no
O3 . C16 . C17 . 109.2(2) yes
O3 . C16 . H161 . 109.543 no
C17 . C16 . H161 . 109.542 no
O3 . C16 . H162 . 109.544 no
C17 . C16 . H162 . 109.545 no
H161 . C16 . H162 . 109.467 no
C16 . C17 . C18 . 117.2(2) yes
C16 . C17 . C22 . 121.5(2) yes
C18 . C17 . C22 . 121.3(2) yes
C17 . C18 . C19 . 119.1(2) yes
C17 . C18 . H181 . 120.425 no
C19 . C18 . H181 . 120.428 no
C18 . C19 . O4 . 115.8(2) yes
C18 . C19 . C20 . 120.6(2) yes
O4 . C19 . C20 . 123.6(2) yes
C19 . C20 . C21 . 119.0(2) yes
C19 . C20 . H201 . 120.490 no
C21 . C20 . H201 . 120.491 no
C20 . C21 . O5 . 113.7(2) yes
C20 . C21 . C22 . 121.7(2) yes
O5 . C21 . C22 . 124.6(2) yes
C17 . C22 . C21 . 118.2(2) yes
C17 . C22 . H221 . 120.896 no
C21 . C22 . H221 . 120.900 no
O4 . C23 . C24 . 108.9(2) yes
O4 . C23 . H231 . 109.623 no
C24 . C23 . H231 . 109.625 no
O4 . C23 . H232 . 109.623 no
C24 . C23 . H232 . 109.622 no
H231 . C23 . H232 . 109.467 no
C23 . C24 . C25 . 110.7(2) yes
C23 . C24 . H241 . 109.174 no
C25 . C24 . H241 . 109.176 no
C23 . C24 . H242 . 109.178 no
C25 . C24 . H242 . 109.178 no
H241 . C24 . H242 . 109.467 no
C24 . C25 . C26 . 114.0(2) yes
C24 . C25 . H251 . 108.317 no
C26 . C25 . H251 . 108.316 no
C24 . C25 . H252 . 108.315 no
C26 . C25 . H252 . 108.318 no
H251 . C25 . H252 . 109.467 no
C25 . C26 . C27 . 112.0(2) yes
C25 . C26 . H261 . 108.829 no
C27 . C26 . H261 . 108.831 no
C25 . C26 . H262 . 108.826 no
C27 . C26 . H262 . 108.828 no
H261 . C26 . H262 . 109.467 no
C26 . C27 . C28 . 114.3(2) yes
C26 . C27 . H271 . 108.240 no
C28 . C27 . H271 . 108.240 no
C26 . C27 . H272 . 108.243 no
C28 . C27 . H272 . 108.245 no
H271 . C27 . H272 . 109.467 no
C27 . C28 . C29 . 113.5(2) yes
C27 . C28 . H281 . 108.449 no
C29 . C28 . H281 . 108.450 no
C27 . C28 . H282 . 108.444 no
C29 . C28 . H282 . 108.443 no
H281 . C28 . H282 . 109.467 no
C28 . C29 . C30 . 113.4(3) yes
C28 . C29 . H291 . 108.482 no
C30 . C29 . H291 . 108.472 no
C28 . C29 . H292 . 108.488 no
C30 . C29 . H292 . 108.479 no
H291 . C29 . H292 . 109.467 no
C29 . C30 . H301 . 109.472 no
C29 . C30 . H302 . 109.467 no
H301 . C30 . H302 . 109.475 no
C29 . C30 . H303 . 109.460 no
H301 . C30 . H303 . 109.476 no
H302 . C30 . H303 . 109.476 no
O5 . C31 . C32 . 105.4(2) yes
O5 . C31 . H311 . 110.473 no
C32 . C31 . H311 . 110.469 no
O5 . C31 . H312 . 110.472 no
C32 . C31 . H312 . 110.478 no
H311 . C31 . H312 . 109.467 no
C31 . C32 . C33 . 114.3(3) yes
C31 . C32 . H321 . 108.248 no
C33 . C32 . H321 . 108.246 no
C31 . C32 . H322 . 108.240 no
C33 . C32 . H322 . 108.240 no
H321 . C32 . H322 . 109.467 no
C32 . C33 . C34 . 110.9(2) yes
C32 . C33 . H331 . 109.107 no
C34 . C33 . H331 . 109.107 no
C32 . C33 . H332 . 109.114 no
C34 . C33 . H332 . 109.112 no
H331 . C33 . H332 . 109.467 no
C33 . C34 . C35 . 114.7(2) yes
C33 . C34 . H341 . 108.155 no
C35 . C34 . H341 . 108.153 no
C33 . C34 . H342 . 108.149 no
C35 . C34 . H342 . 108.152 no
H341 . C34 . H342 . 109.467 no
C34 . C35 . C36 . 112.0(2) yes
C34 . C35 . H351 . 108.826 no
C36 . C35 . H351 . 108.828 no
C34 . C35 . H352 . 108.828 no
C36 . C35 . H352 . 108.827 no
H351 . C35 . H352 . 109.467 no
C35 . C36 . C37 . 114.5(2) yes
C35 . C36 . H361 . 108.199 no
C37 . C36 . H361 . 108.197 no
C35 . C36 . H362 . 108.200 no
C37 . C36 . H362 . 108.201 no
H361 . C36 . H362 . 109.467 no
C36 . C37 . C38 . 112.2(2) yes
C36 . C37 . H371 . 108.782 no
C38 . C37 . H371 . 108.784 no
C36 . C37 . H372 . 108.778 no
C38 . C37 . H372 . 108.776 no
H371 . C37 . H372 . 109.467 no
C37 . C38 . H381 . 109.469 no
C37 . C38 . H382 . 109.462 no
H381 . C38 . H382 . 109.476 no
C37 . C38 . H383 . 109.470 no
H381 . C38 . H383 . 109.476 no
H382 . C38 . H383 . 109.476 no
O6 . C39 . C40 . 109.8(2) yes
O6 . C39 . H391 . 109.389 no
C40 . C39 . H391 . 109.390 no
O6 . C39 . H392 . 109.389 no
C40 . C39 . H392 . 109.390 no
H391 . C39 . H392 . 109.467 no
C39 . C40 . C41 . 123.2(2) yes
C39 . C40 . C45 . 115.8(3) yes
C41 . C40 . C45 . 121.0(2) yes
C40 . C41 . C42 . 119.6(2) yes
C40 . C41 . H411 . 120.209 no
C42 . C41 . H411 . 120.211 no
C41 . C42 . O7 . 116.4(2) yes
C41 . C42 . C43 . 120.0(3) yes
O7 . C42 . C43 . 123.7(2) yes
C42 . C43 . C44 . 119.7(2) yes
C42 . C43 . H431 . 120.145 no
C44 . C43 . H431 . 120.143 no
C43 . C44 . O8 . 114.4(2) yes
C43 . C44 . C45 . 120.9(3) yes
O8 . C44 . C45 . 124.7(2) yes
C40 . C45 . C44 . 118.9(3) yes
C40 . C45 . H451 . 120.565 no
C44 . C45 . H451 . 120.566 no
O7 . C46 . C47 . 108.6(2) yes
O7 . C46 . H461 . 109.684 no
C47 . C46 . H461 . 109.683 no
O7 . C46 . H462 . 109.684 no
C47 . C46 . H462 . 109.684 no
H461 . C46 . H462 . 109.467 no
C46 . C47 . C48 . 111.2(2) yes
C46 . C47 . H471 . 109.028 no
C48 . C47 . H471 . 109.030 no
C46 . C47 . H472 . 109.027 no
C48 . C47 . H472 . 109.025 no
H471 . C47 . H472 . 109.467 no
C47 . C48 . C49 . 112.4(2) yes
C47 . C48 . H481 . 108.723 no
C49 . C48 . H481 . 108.726 no
C47 . C48 . H482 . 108.728 no
C49 . C48 . H482 . 108.726 no
H481 . C48 . H482 . 109.467 no
C48 . C49 . C50 . 114.0(3) yes
C48 . C49 . H491 . 108.337 no
C50 . C49 . H491 . 108.335 no
C48 . C49 . H492 . 108.336 no
C50 . C49 . H492 . 108.334 no
H491 . C49 . H492 . 109.467 no
C49 . C50 . C51 . 112.8(3) yes
C49 . C50 . H501 . 108.634 no
C51 . C50 . H501 . 108.639 no
C49 . C50 . H502 . 108.635 no
C51 . C50 . H502 . 108.631 no
H501 . C50 . H502 . 109.467 no
C50 . C51 . C52 . 114.6(3) yes
C50 . C51 . H511 . 108.168 no
C52 . C51 . H511 . 108.159 no
C50 . C51 . H512 . 108.177 no
C52 . C51 . H512 . 108.176 no
H511 . C51 . H512 . 109.467 no
C51 . C52 . C53 . 113.3(4) yes
C51 . C52 . H521 . 108.516 no
C53 . C52 . H521 . 108.526 no
C51 . C52 . H522 . 108.496 no
C53 . C52 . H522 . 108.490 no
H521 . C52 . H522 . 109.467 no
C52 . C53 . H531 . 109.470 no
C52 . C53 . H532 . 109.447 no
H531 . C53 . H532 . 109.475 no
C52 . C53 . H533 . 109.483 no
H531 . C53 . H533 . 109.477 no
H532 . C53 . H533 . 109.476 no
O8 . C54 . C55 . 107.2(2) yes
O8 . C54 . H541 . 110.046 no
C55 . C54 . H541 . 110.047 no
O8 . C54 . H542 . 110.038 no
C55 . C54 . H542 . 110.035 no
H541 . C54 . H542 . 109.467 no
C54 . C55 . C56 . 112.2(3) yes
C54 . C55 . H551 . 108.793 no
C56 . C55 . H551 . 108.790 no
C54 . C55 . H552 . 108.795 no
C56 . C55 . H552 . 108.793 no
H551 . C55 . H552 . 109.467 no
C55 . C56 . C57 . 115.4(3) yes
C55 . C56 . H561 . 107.963 no
C57 . C56 . H561 . 107.959 no
C55 . C56 . H562 . 107.960 no
C57 . C56 . H562 . 107.955 no
H561 . C56 . H562 . 109.467 no
C56 . C57 . C58 . 112.0(3) yes
C56 . C57 . H571 . 108.839 no
C58 . C57 . H571 . 108.847 no
C56 . C57 . H572 . 108.829 no
C58 . C57 . H572 . 108.802 no
H571 . C57 . H572 . 109.467 no
C57 . C58 . C59 . 118.5(4) yes
C57 . C58 . H581 . 107.153 no
C59 . C58 . H581 . 107.131 no
C57 . C58 . H582 . 107.201 no
C59 . C58 . H582 . 107.200 no
H581 . C58 . H582 . 109.467 no
C58 . C59 . C60 . 116.5(5) yes
C58 . C59 . H591 . 107.708 no
C60 . C59 . H591 . 107.697 no
C58 . C59 . H592 . 107.635 no
C60 . C59 . H592 . 107.667 no
H591 . C59 . H592 . 109.467 no
C59 . C60 . C61 . 118.1(5) yes
C59 . C60 . H601 . 107.297 no
C61 . C60 . H601 . 107.269 no
C59 . C60 . H602 . 107.284 no
C61 . C60 . H602 . 107.277 no
H601 . C60 . H602 . 109.467 no
C60 . C61 . H611 . 109.480 no
C60 . C61 . H612 . 109.464 no
H611 . C61 . H612 . 109.476 no
C60 . C61 . H613 . 109.456 no
H611 . C61 . H613 . 109.476 no
H612 . C61 . H613 . 109.476 no

loop_
_geom_bond_atom_site_label_1
_geom_bond_site_symmetry_1
_geom_bond_atom_site_label_2
_geom_bond_site_symmetry_2
_geom_bond_distance
_geom_bond_publ_flag
O1 . C9 . 1.215(5) yes
O2 . C9 . 1.118(7) yes
O3 . C12 . 1.362(3) yes
O3 . C16 . 1.427(3) yes
O4 . C19 . 1.371(3) yes
O4 . C23 . 1.427(3) yes
O5 . C21 . 1.371(3) yes
O5 . C31 . 1.428(3) yes
O6 . C14 . 1.377(3) yes
O6 . C39 . 1.423(3) yes
O7 . C42 . 1.365(3) yes
O7 . C46 . 1.439(3) yes
O8 . C44 . 1.365(3) yes
O8 . C54 . 1.430(4) yes
C9 . C10 . 1.482(4) yes
C9 . H1 . 1.000 no
C9 . H2 . 1.000 no
C10 . C11 . 1.386(4) yes
C10 . C15 . 1.404(4) yes
C11 . C12 . 1.388(4) yes
C11 . H111 . 1.000 no
C12 . C13 . 1.400(4) yes
C13 . C14 . 1.381(4) yes
C13 . H131 . 1.000 no
C14 . C15 . 1.376(4) yes
C15 . H151 . 1.000 no
C16 . C17 . 1.510(4) yes
C16 . H161 . 1.000 no
C16 . H162 . 1.000 no
C17 . C18 . 1.383(4) yes
C17 . C22 . 1.398(4) yes
C18 . C19 . 1.396(4) yes
C18 . H181 . 1.000 no
C19 . C20 . 1.381(4) yes
C20 . C21 . 1.394(4) yes
C20 . H201 . 1.000 no
C21 . C22 . 1.379(4) yes
C22 . H221 . 1.000 no
C23 . C24 . 1.509(4) yes
C23 . H231 . 1.000 no
C23 . H232 . 1.000 no
C24 . C25 . 1.515(4) yes
C24 . H241 . 1.000 no
C24 . H242 . 1.000 no
C25 . C26 . 1.526(3) yes
C25 . H251 . 1.000 no
C25 . H252 . 1.000 no
C26 . C27 . 1.519(4) yes
C26 . H261 . 1.000 no
C26 . H262 . 1.000 no
C27 . C28 . 1.524(4) yes
C27 . H271 . 1.000 no
C27 . H272 . 1.000 no
C28 . C29 . 1.518(4) yes
C28 . H281 . 1.000 no
C28 . H282 . 1.000 no
C29 . C30 . 1.513(4) yes
C29 . H291 . 1.000 no
C29 . H292 . 1.000 no
C30 . H301 . 1.000 no
C30 . H302 . 1.000 no
C30 . H303 . 1.000 no
C31 . C32 . 1.513(4) yes
C31 . H311 . 1.000 no
C31 . H312 . 1.000 no
C32 . C33 . 1.520(4) yes
C32 . H321 . 1.000 no
C32 . H322 . 1.000 no
C33 . C34 . 1.524(4) yes
C33 . H331 . 1.000 no
C33 . H332 . 1.000 no
C34 . C35 . 1.516(4) yes
C34 . H341 . 1.000 no
C34 . H342 . 1.000 no
C35 . C36 . 1.518(4) yes
C35 . H351 . 1.000 no
C35 . H352 . 1.000 no
C36 . C37 . 1.519(4) yes
C36 . H361 . 1.000 no
C36 . H362 . 1.000 no
C37 . C38 . 1.511(4) yes
C37 . H371 . 1.000 no
C37 . H372 . 1.000 no
C38 . H381 . 1.000 no
C38 . H382 . 1.000 no
C38 . H383 . 1.000 no
C39 . C40 . 1.514(4) yes
C39 . H391 . 1.000 no
C39 . H392 . 1.000 no
C40 . C41 . 1.379(4) yes
C40 . C45 . 1.395(4) yes
C41 . C42 . 1.404(4) yes
C41 . H411 . 1.000 no
C42 . C43 . 1.383(4) yes
C43 . C44 . 1.392(4) yes
C43 . H431 . 1.000 no
C44 . C45 . 1.387(4) yes
C45 . H451 . 1.000 no
C46 . C47 . 1.512(4) yes
C46 . H461 . 1.000 no
C46 . H462 . 1.000 no
C47 . C48 . 1.529(4) yes
C47 . H471 . 1.000 no
C47 . H472 . 1.000 no
C48 . C49 . 1.525(4) yes
C48 . H481 . 1.000 no
C48 . H482 . 1.000 no
C49 . C50 . 1.528(4) yes
C49 . H491 . 1.000 no
C49 . H492 . 1.000 no
C50 . C51 . 1.515(4) yes
C50 . H501 . 1.000 no
C50 . H502 . 1.000 no
C51 . C52 . 1.559(5) yes
C51 . H511 . 1.000 no
C51 . H512 . 1.000 no
C52 . C53 . 1.458(6) yes
C52 . H521 . 1.000 no
C52 . H522 . 1.000 no
C53 . H531 . 1.000 no
C53 . H532 . 1.000 no
C53 . H533 . 1.000 no
C54 . C55 . 1.523(5) yes
C54 . H541 . 1.000 no
C54 . H542 . 1.000 no
C55 . C56 . 1.493(5) yes
C55 . H551 . 1.000 no
C55 . H552 . 1.000 no
C56 . C57 . 1.550(5) yes
C56 . H561 . 1.000 no
C56 . H562 . 1.000 no
C57 . C58 . 1.508(6) yes
C57 . H571 . 1.000 no
C57 . H572 . 1.000 no
C58 . C59 . 1.427(6) yes
C58 . H581 . 1.000 no
C58 . H582 . 1.000 no
C59 . C60 . 1.505(6) yes
C59 . H591 . 1.000 no
C59 . H592 . 1.000 no
C60 . C61 . 1.481(7) yes
C60 . H601 . 1.000 no
C60 . H602 . 1.000 no
C61 . H611 . 1.000 no
C61 . H612 . 1.000 no
C61 . H613 . 1.000 no
